data_1549463
loop_
_publ_author_name
'Salvati, Anna E.'
'Law, James A.'
'Liriano, Josue'
'Frederich, James H.'

_publ_section_title
;
 Modular access to functionalized 5-8-5 fused ring systems <i>via</i> a
 photoinduced cycloisomerization reaction.
;
_journal_issue 24
_journal_name_full 'Chemical science'
_journal_page_first 5389
_journal_page_last 5393
_journal_paper_doi 10.1039/c8sc00999f
_journal_volume 9
_journal_year 2018
_chemical_formula_moiety 'C15 H20 O2'
_chemical_formula_sum 'C15 H20 O2'
_chemical_formula_weight 232.31
_space_group_crystal_system triclinic
_space_group_IT_number 2
_space_group_name_Hall '-P 1'
_space_group_name_H-M_alt 'P -1'
_symmetry_space_group_name_Hall '-P 1'
_symmetry_space_group_name_H-M 'P -1'
_atom_sites_solution_hydrogens geom
_audit_creation_method SHELXL-2014/7
_audit_update_record
;
2018-01-11 deposited with the CCDC.
2018-05-23 downloaded from the CCDC.
;
_cell_angle_alpha 106.4923(11)
_cell_angle_beta 92.7147(11)
_cell_angle_gamma 108.8989(10)
_cell_formula_units_Z 2
_cell_length_a 6.8954(6)
_cell_length_b 8.3622(8)
_cell_length_c 12.1458(11)
_cell_measurement_reflns_used 3078
_cell_measurement_temperature 203(2)
_cell_measurement_theta_max 29.04
_cell_measurement_theta_min 2.71
_cell_volume 627.79(10)
_computing_cell_refinement 'Bruker SAINT'
_computing_data_collection 'Bruker APEX2'
_computing_data_reduction 'Bruker SAINT'
_computing_molecular_graphics 'Bruker SHELXTL'
_computing_publication_material 'Bruker SHELXTL'
_computing_structure_refinement 'SHELXL-2014/7 (Sheldrick, 2014)'
_computing_structure_solution 'SHELXS-97 (Sheldrick 2008)'
_diffrn_ambient_temperature 203(2)
_diffrn_measured_fraction_theta_full 0.999
_diffrn_measured_fraction_theta_max 0.998
_diffrn_measurement_device_type 'Bruker APEX-II CCD'
_diffrn_measurement_method '\f and \w scans'
_diffrn_radiation_type MoK\a
_diffrn_radiation_wavelength 0.71073
_diffrn_reflns_av_R_equivalents 0.0160
_diffrn_reflns_av_unetI/netI 0.0191
_diffrn_reflns_Laue_measured_fraction_full 0.999
_diffrn_reflns_Laue_measured_fraction_max 0.998
_diffrn_reflns_limit_h_max 8
_diffrn_reflns_limit_h_min -8
_diffrn_reflns_limit_k_max 10
_diffrn_reflns_limit_k_min -10
_diffrn_reflns_limit_l_max 15
_diffrn_reflns_limit_l_min -15
_diffrn_reflns_number 6802
_diffrn_reflns_point_group_measured_fraction_full 0.999
_diffrn_reflns_point_group_measured_fraction_max 0.998
_diffrn_reflns_theta_full 25.242
_diffrn_reflns_theta_max 26.368
_diffrn_reflns_theta_min 1.770
_exptl_absorpt_coefficient_mu 0.080
_exptl_absorpt_correction_T_max 0.7458
_exptl_absorpt_correction_T_min 0.7070
_exptl_absorpt_correction_type empirical
_exptl_crystal_colour colourless
_exptl_crystal_density_diffrn 1.229
_exptl_crystal_description irregular
_exptl_crystal_F_000 252
_exptl_crystal_size_max 0.216
_exptl_crystal_size_mid 0.215
_exptl_crystal_size_min 0.180
_exptl_transmission_factor_max 0.7458
_exptl_transmission_factor_min 0.7070
_refine_diff_density_max 0.261
_refine_diff_density_min -0.159
_refine_diff_density_rms 0.036
_refine_ls_extinction_method none
_refine_ls_goodness_of_fit_ref 1.012
_refine_ls_hydrogen_treatment constr
_refine_ls_matrix_type full
_refine_ls_number_parameters 156
_refine_ls_number_reflns 2566
_refine_ls_number_restraints 0
_refine_ls_restrained_S_all 1.012
_refine_ls_R_factor_all 0.0463
_refine_ls_R_factor_gt 0.0393
_refine_ls_shift/su_max 0.000
_refine_ls_shift/su_mean 0.000
_refine_ls_structure_factor_coef Fsqd
_refine_ls_weighting_details 'w=1/[\s^2^(Fo^2^)+(0.0378P)^2^+0.2556P] where P=(Fo^2^+2Fc^2^)/3'
_refine_ls_weighting_scheme calc
_refine_ls_wR_factor_gt 0.0908
_refine_ls_wR_factor_ref 0.0954
_reflns_Friedel_coverage 0.000
_reflns_number_gt 2170
_reflns_number_total 2566
_reflns_threshold_expression 'I > 2\s(I)'
_cod_data_source_file c8sc00999f2.cif
_cod_data_source_block fred30c
_cod_depositor_comments 'Adding full bibliography for 1549457--1549464.cif.'
_cod_original_cell_volume 627.78(10)
_cod_database_code 1549463
_shelx_shelxl_version_number 2014/7
_shelx_space_group_comment
; 
The symmetry employed for this shelxl refinement is uniquely defined 
by the following loop, which should always be used as a source of 
symmetry information in preference to the above space-group names. 
They are only intended as comments. 
;
_shelx_estimated_absorpt_t_min 0.983
_shelx_estimated_absorpt_t_max 0.986
_exptl_absorpt_special_details SADABS

loop_
_space_group_symop_operation_xyz
'x, y, z'
'-x, -y, -z'

loop_
_atom_site_label
_atom_site_type_symbol
_atom_site_fract_x
_atom_site_fract_y
_atom_site_fract_z
_atom_site_U_iso_or_equiv
_atom_site_adp_type
_atom_site_occupancy
_atom_site_site_symmetry_order
_atom_site_calc_flag
_atom_site_refinement_flags_posn
_atom_site_refinement_flags_adp
C1 C 0.36207(19) 0.59212(17) 0.78025(11) 0.0263(3) Uani 1 1 d . .
C2 C 0.1678(2) 0.54625(19) 0.84024(13) 0.0346(3) Uani 1 1 d . .
H2A H 0.0708 0.5996 0.8184 0.042 Uiso 1 1 calc R U
H2B H 0.0969 0.4168 0.8171 0.042 Uiso 1 1 calc R U
C3 C 0.2428(2) 0.6220(2) 0.97123(14) 0.0446(4) Uani 1 1 d . .
H3A H 0.2226 0.5255 1.0051 0.054 Uiso 1 1 calc R U
H3B H 0.1665 0.6973 1.0093 0.054 Uiso 1 1 calc R U
C4 C 0.4744(2) 0.73219(19) 0.98612(12) 0.0341(3) Uani 1 1 d . .
H4A H 0.5100 0.8448 1.0495 0.041 Uiso 1 1 calc R U
H4B H 0.5595 0.6660 1.0035 0.041 Uiso 1 1 calc R U
C5 C 0.5098(2) 0.76698(16) 0.87006(11) 0.0264(3) Uani 1 1 d . .
H5 H 0.4578 0.8634 0.8675 0.032 Uiso 1 1 calc R U
C6 C 0.74102(19) 0.83007(17) 0.85946(11) 0.0266(3) Uani 1 1 d . .
H6A H 0.7949 0.7390 0.8691 0.032 Uiso 1 1 calc R U
H6B H 0.8113 0.9385 0.9251 0.032 Uiso 1 1 calc R U
C7 C 0.80639(19) 0.86990(16) 0.74844(11) 0.0251(3) Uani 1 1 d . .
C8 C 0.79860(18) 0.71028(16) 0.64641(11) 0.0242(3) Uani 1 1 d . .
C9 C 0.7164(2) 0.53336(17) 0.62444(11) 0.0276(3) Uani 1 1 d . .
H9 H 0.7394 0.4667 0.5531 0.033 Uiso 1 1 calc R U
C10 C 0.5974(2) 0.42458(17) 0.69085(12) 0.0299(3) Uani 1 1 d . .
H10 H 0.6271 0.3207 0.6851 0.036 Uiso 1 1 calc R U
C11 C 0.4542(2) 0.44685(16) 0.75814(11) 0.0282(3) Uani 1 1 d . .
H11 H 0.4047 0.3617 0.7964 0.034 Uiso 1 1 calc R U
C12 C 1.0421(2) 0.98171(17) 0.76962(12) 0.0310(3) Uani 1 1 d . .
H12A H 1.0676 1.1071 0.8119 0.037 Uiso 1 1 calc R U
H12B H 1.1210 0.9364 0.8146 0.037 Uiso 1 1 calc R U
C13 C 1.1042(2) 0.96134(18) 0.64814(12) 0.0328(3) Uani 1 1 d . .
H13A H 1.0881 1.0549 0.6189 0.039 Uiso 1 1 calc R U
H13B H 1.2482 0.9664 0.6490 0.039 Uiso 1 1 calc R U
C14 C 0.9555(2) 0.77967(18) 0.57490(12) 0.0282(3) Uani 1 1 d . .
C15 C 0.6868(2) 0.97564(18) 0.70849(13) 0.0325(3) Uani 1 1 d . .
H15A H 0.7477 1.0153 0.6462 0.049 Uiso 1 1 calc R U
H15B H 0.6947 1.0783 0.7733 0.049 Uiso 1 1 calc R U
H15C H 0.5427 0.8999 0.6808 0.049 Uiso 1 1 calc R U
O1 O 0.31615(15) 0.62606(12) 0.67508(8) 0.0320(2) Uani 1 1 d . .
H1 H 0.2352 0.5329 0.6270 0.048 Uiso 1 1 calc R U
O2 O 0.96775(15) 0.70355(13) 0.47481(8) 0.0363(3) Uani 1 1 d . .

loop_
_atom_site_aniso_label
_atom_site_aniso_U_11
_atom_site_aniso_U_22
_atom_site_aniso_U_33
_atom_site_aniso_U_23
_atom_site_aniso_U_13
_atom_site_aniso_U_12
C1 0.0259(6) 0.0252(6) 0.0255(6) 0.0079(5) 0.0027(5) 0.0063(5)
C2 0.0283(7) 0.0318(7) 0.0395(8) 0.0093(6) 0.0075(6) 0.0066(6)
C3 0.0379(8) 0.0544(10) 0.0373(8) 0.0137(7) 0.0126(7) 0.0105(7)
C4 0.0372(8) 0.0329(7) 0.0262(7) 0.0049(6) 0.0065(6) 0.0083(6)
C5 0.0292(7) 0.0215(6) 0.0262(7) 0.0049(5) 0.0039(5) 0.0083(5)
C6 0.0270(6) 0.0224(6) 0.0246(6) 0.0037(5) -0.0005(5) 0.0048(5)
C7 0.0242(6) 0.0207(6) 0.0270(6) 0.0060(5) 0.0008(5) 0.0054(5)
C8 0.0210(6) 0.0257(6) 0.0251(6) 0.0074(5) 0.0000(5) 0.0081(5)
C9 0.0293(7) 0.0259(6) 0.0257(6) 0.0045(5) 0.0032(5) 0.0106(5)
C10 0.0354(7) 0.0187(6) 0.0336(7) 0.0067(5) 0.0035(6) 0.0088(5)
C11 0.0325(7) 0.0201(6) 0.0273(7) 0.0075(5) 0.0019(5) 0.0037(5)
C12 0.0265(7) 0.0257(7) 0.0334(7) 0.0072(6) 0.0000(5) 0.0020(5)
C13 0.0263(7) 0.0308(7) 0.0378(8) 0.0120(6) 0.0044(6) 0.0045(6)
C14 0.0267(7) 0.0302(7) 0.0305(7) 0.0117(6) 0.0034(5) 0.0119(5)
C15 0.0353(7) 0.0280(7) 0.0384(8) 0.0134(6) 0.0077(6) 0.0140(6)
O1 0.0322(5) 0.0309(5) 0.0282(5) 0.0087(4) -0.0035(4) 0.0068(4)
O2 0.0368(5) 0.0380(6) 0.0310(5) 0.0094(4) 0.0095(4) 0.0101(4)

loop_
_atom_type_symbol
_atom_type_description
_atom_type_scat_dispersion_real
_atom_type_scat_dispersion_imag
_atom_type_scat_source
C C 0.0033 0.0016 'International Tables Vol C Tables 4.2.6.8 and 6.1.1.4'
H H 0.0000 0.0000 'International Tables Vol C Tables 4.2.6.8 and 6.1.1.4'
O O 0.0106 0.0060 'International Tables Vol C Tables 4.2.6.8 and 6.1.1.4'

loop_
_geom_angle_atom_site_label_1
_geom_angle_atom_site_label_2
_geom_angle_atom_site_label_3
_geom_angle
O1 C1 C11 110.93(10)
O1 C1 C2 111.23(11)
C11 C1 C2 111.23(11)
O1 C1 C5 109.16(10)
C11 C1 C5 111.47(10)
C2 C1 C5 102.54(10)
C3 C2 C1 106.91(11)
C3 C2 H2A 110.3
C1 C2 H2A 110.3
C3 C2 H2B 110.3
C1 C2 H2B 110.3
H2A C2 H2B 108.6
C2 C3 C4 105.87(11)
C2 C3 H3A 110.6
C4 C3 H3A 110.6
C2 C3 H3B 110.6
C4 C3 H3B 110.6
H3A C3 H3B 108.7
C5 C4 C3 105.72(11)
C5 C4 H4A 110.6
C3 C4 H4A 110.6
C5 C4 H4B 110.6
C3 C4 H4B 110.6
H4A C4 H4B 108.7
C4 C5 C6 111.51(11)
C4 C5 C1 102.80(10)
C6 C5 C1 118.73(10)
C4 C5 H5 107.8
C6 C5 H5 107.8
C1 C5 H5 107.8
C5 C6 C7 118.97(11)
C5 C6 H6A 107.6
C7 C6 H6A 107.6
C5 C6 H6B 107.6
C7 C6 H6B 107.6
H6A C6 H6B 107.0
C8 C7 C6 116.19(10)
C8 C7 C15 109.84(10)
C6 C7 C15 111.85(11)
C8 C7 C12 100.01(10)
C6 C7 C12 110.04(10)
C15 C7 C12 108.04(10)
C9 C8 C14 118.16(12)
C9 C8 C7 133.52(12)
C14 C8 C7 106.78(10)
C8 C9 C10 132.05(12)
C8 C9 H9 114.0
C10 C9 H9 114.0
C11 C10 C9 131.44(12)
C11 C10 H10 114.3
C9 C10 H10 114.3
C10 C11 C1 127.92(12)
C10 C11 H11 116.0
C1 C11 H11 116.0
C13 C12 C7 105.28(10)
C13 C12 H12A 110.7
C7 C12 H12A 110.7
C13 C12 H12B 110.7
C7 C12 H12B 110.7
H12A C12 H12B 108.8
C14 C13 C12 103.80(11)
C14 C13 H13A 111.0
C12 C13 H13A 111.0
C14 C13 H13B 111.0
C12 C13 H13B 111.0
H13A C13 H13B 109.0
O2 C14 C8 126.81(12)
O2 C14 C13 124.65(12)
C8 C14 C13 108.52(11)
C7 C15 H15A 109.5
C7 C15 H15B 109.5
H15A C15 H15B 109.5
C7 C15 H15C 109.5
H15A C15 H15C 109.5
H15B C15 H15C 109.5
C1 O1 H1 109.5

loop_
_geom_bond_atom_site_label_1
_geom_bond_atom_site_label_2
_geom_bond_distance
C1 O1 1.4277(15)
C1 C11 1.5106(18)
C1 C2 1.5463(18)
C1 C5 1.5458(17)
C2 C3 1.529(2)
C2 H2A 0.9800
C2 H2B 0.9800
C3 C4 1.535(2)
C3 H3A 0.9800
C3 H3B 0.9800
C4 C5 1.5332(18)
C4 H4A 0.9800
C4 H4B 0.9800
C5 C6 1.5333(18)
C5 H5 0.9900
C6 C7 1.5322(18)
C6 H6A 0.9800
C6 H6B 0.9800
C7 C8 1.5259(17)
C7 C15 1.5411(18)
C7 C12 1.5561(17)
C8 C9 1.3414(18)
C8 C14 1.4933(18)
C9 C10 1.4653(19)
C9 H9 0.9400
C10 C11 1.3369(19)
C10 H10 0.9400
C11 H11 0.9400
C12 C13 1.5341(19)
C12 H12A 0.9800
C12 H12B 0.9800
C13 C14 1.5125(19)
C13 H13A 0.9800
C13 H13B 0.9800
C14 O2 1.2229(16)
C15 H15A 0.9700
C15 H15B 0.9700
C15 H15C 0.9700
O1 H1 0.8300

loop_
_geom_hbond_atom_site_label_D
_geom_hbond_atom_site_label_H
_geom_hbond_atom_site_label_A
_geom_hbond_distance_DH
_geom_hbond_distance_HA
_geom_hbond_distance_DA
_geom_hbond_angle_DHA
_geom_hbond_site_symmetry_A
O1 H1 O2 0.83 2.01 2.8393(14) 173.7 2_666
O1 H1 O2 0.83 2.01 2.8393(14) 173.7 2_666
O1 H1 O2 0.83 2.01 2.8393(14) 173.7 2_666
O1 H1 O2 0.83 2.01 2.8393(14) 173.7 2_666

loop_
_geom_torsion_atom_site_label_1
_geom_torsion_atom_site_label_2
_geom_torsion_atom_site_label_3
_geom_torsion_atom_site_label_4
_geom_torsion
O1 C1 C2 C3 -145.93(12)
C11 C1 C2 C3 89.88(14)
C5 C1 C2 C3 -29.38(14)
C1 C2 C3 C4 7.46(16)
C2 C3 C4 C5 17.78(16)
C3 C4 C5 C6 -164.29(12)
C3 C4 C5 C1 -36.02(14)
O1 C1 C5 C4 157.81(11)
C11 C1 C5 C4 -79.31(13)
C2 C1 C5 C4 39.77(13)
O1 C1 C5 C6 -78.60(14)
C11 C1 C5 C6 44.28(15)
C2 C1 C5 C6 163.37(11)
C4 C5 C6 C7 179.44(11)
C1 C5 C6 C7 60.26(16)
C5 C6 C7 C8 -83.69(14)
C5 C6 C7 C15 43.53(15)
C5 C6 C7 C12 163.62(11)
C6 C7 C8 C9 12.1(2)
C15 C7 C8 C9 -116.12(16)
C12 C7 C8 C9 130.43(15)
C6 C7 C8 C14 -152.97(11)
C15 C7 C8 C14 78.82(12)
C12 C7 C8 C14 -34.63(12)
C14 C8 C9 C10 164.99(13)
C7 C8 C9 C10 1.2(3)
C8 C9 C10 C11 36.6(2)
C9 C10 C11 C1 3.9(2)
O1 C1 C11 C10 42.73(18)
C2 C1 C11 C10 167.09(13)
C5 C1 C11 C10 -79.14(17)
C8 C7 C12 C13 39.15(13)
C6 C7 C12 C13 161.94(11)
C15 C7 C12 C13 -75.68(13)
C7 C12 C13 C14 -29.17(13)
C9 C8 C14 O2 28.7(2)
C7 C8 C14 O2 -163.52(13)
C9 C8 C14 C13 -149.82(12)
C7 C8 C14 C13 17.93(13)
C12 C13 C14 O2 -171.38(13)
C12 C13 C14 C8 7.21(14)
